data_4334133
loop_
_publ_author_name
'Jeremy P. Krogman'
'Mark W. Bezpalko'
'Bruce M. Foxman'
'Christine M. Thomas'

_publ_section_title
;
 Synthesis, Structure, and Reactivity of an Anionic Zr-Oxo Relevant to CO2
 Reduction by a Zr/Co Heterobimetallic Complex
;
_journal_name_full 'Inorganic Chemistry'
_journal_page_first 3022
_journal_page_last 3031
_journal_paper_doi 10.1021/ic302473j
_journal_volume 52
_journal_year 2013
_chemical_formula_moiety 'C48.95 H84 Co1 I0.05 N3 O1.95 P3 Si1 Zr1'
_chemical_formula_sum 'C48.95 H84 Co I0.05 N3 O1.95 P3 Si Zr'
_chemical_formula_weight 1022.97
_space_group_IT_number 167
_symmetry_cell_setting trigonal
_symmetry_space_group_name_Hall '-R 3 2"c'
_symmetry_space_group_name_H-M 'R -3 c :H'
_atom_sites_solution_hydrogens difmap
_atom_sites_solution_primary direct
_audit_creation_date 12-02-16
_audit_creation_method CRYSTALS_ver_14.40
_cell_angle_alpha 90
_cell_angle_beta 90
_cell_angle_gamma 120
_cell_formula_units_Z 12
_cell_length_a 11.8774(5)
_cell_length_b 11.8774(5)
_cell_length_c 129.387(6)
_cell_measurement_reflns_used 6516
_cell_measurement_temperature 120
_cell_measurement_theta_max 29
_cell_measurement_theta_min 2
_cell_volume 15807.5(12)
_computing_cell_refinement 'Apex2 (Bruker AXS, 2006)'
_computing_data_collection 'Apex2 (Bruker AXS, 2006)'
_computing_data_reduction 'Apex2 (Bruker AXS, 2006)'
_computing_molecular_graphics 'CAMERON (Watkin et al., 1996)'
_computing_publication_material 'CRYSTALS (Betteridge et al., 2003)'
_computing_structure_refinement 'CRYSTALS (Betteridge et al., 2003)'
_computing_structure_solution 'SIR92 (Altomare et al., 1994)'
_diffrn_ambient_temperature 120
_diffrn_measured_fraction_theta_full 0.998
_diffrn_measured_fraction_theta_max 0.998
_diffrn_measurement_device Area
_diffrn_measurement_device_type 'Bruker Kappa Apex2'
_diffrn_measurement_method '\f & \w scans'
_diffrn_radiation_monochromator graphite
_diffrn_radiation_type 'Mo K\a'
_diffrn_radiation_wavelength 0.71073
_diffrn_reflns_av_R_equivalents 0.078
_diffrn_reflns_limit_h_max 16
_diffrn_reflns_limit_h_min -15
_diffrn_reflns_limit_k_max 16
_diffrn_reflns_limit_k_min -16
_diffrn_reflns_limit_l_max 174
_diffrn_reflns_limit_l_min -161
_diffrn_reflns_number 46605
_diffrn_reflns_theta_full 28.717
_diffrn_reflns_theta_max 28.717
_diffrn_reflns_theta_min 2.005
_diffrn_standards_number 0
_exptl_absorpt_coefficient_mu 0.692
_exptl_absorpt_correction_T_max 0.98
_exptl_absorpt_correction_T_min 0.83
_exptl_absorpt_correction_type numerical
_exptl_absorpt_process_details
; 
 Analytical Absorption (De Meulenaer & Tompa, 1965) 
;
_exptl_crystal_colour yellow
_exptl_crystal_density_diffrn 1.289
_exptl_crystal_description plate
_exptl_crystal_F_000 6513.703
_exptl_crystal_size_max 0.280
_exptl_crystal_size_mid 0.270
_exptl_crystal_size_min 0.030
_refine_diff_density_max 0.56
_refine_diff_density_min -0.63
_refine_ls_extinction_method none
_refine_ls_goodness_of_fit_ref 0.9701
_refine_ls_hydrogen_treatment constr
_refine_ls_matrix_type full
_refine_ls_number_parameters 181
_refine_ls_number_reflns 4552
_refine_ls_number_restraints 0
_refine_ls_R_factor_all 0.0575
_refine_ls_R_factor_gt 0.0382
_refine_ls_shift/su_max 0.0043073
_refine_ls_shift/su_mean 0.0001521
_refine_ls_structure_factor_coef Fsqd
_refine_ls_weighting_details
;
 Method= Modified Sheldrick 
 w=1/[\s^2^(F^2^) + ( 0.03P)^2^ +51.92P] 
 ,where P=(max(Fo^2^,0) + 2Fc^2^)/3 
;
_refine_ls_weighting_scheme calc
_refine_ls_wR_factor_all 0.0927
_refine_ls_wR_factor_gt 0.0817
_refine_ls_wR_factor_ref 0.0927
_reflns_limit_h_max 0
_reflns_limit_h_min -13
_reflns_limit_k_max 16
_reflns_limit_k_min 0
_reflns_limit_l_max 174
_reflns_limit_l_min 0
_reflns_number_gt 3357
_reflns_number_total 4552
_reflns_threshold_expression I>2.0\s(I)
_oxford_diffrn_Wilson_B_factor 0.00
_oxford_diffrn_Wilson_scale 0.00
_oxford_refine_ls_r_factor_ref 0.0575
_oxford_refine_ls_scale 0.0215936(13)
_oxford_reflns_number_all 4552
_oxford_reflns_threshold_expression_ref I>0.0\s(I)
_oxford_structure_analysis_title 'jk_242_2_0m in R-3c'
_cod_data_source_file ic302473j_si_002_07.cif
_cod_data_source_block 6
_cod_original_cell_volume 15807.6(12)
_cod_original_sg_symbol_Hall '-R 3 2"c '
_cod_original_sg_symbol_H-M 'R -3 c '
_cod_original_formula_sum 'C48.95 H84 Co1 I0.05 N3 O1.95 P3 Si1 Zr1'
_cod_database_code 4334133

loop_
_symmetry_equiv_pos_as_xyz
x,y,z
-x,-y,-z
x+1/3,y+2/3,z+2/3
-x+1/3,-y+2/3,-z+2/3
x+2/3,y+1/3,z+1/3
-x+2/3,-y+1/3,-z+1/3
-y,x-y,z
y,-x+y,-z
-y+1/3,x-y+2/3,z+2/3
y+1/3,-x+y+2/3,-z+2/3
-y+2/3,x-y+1/3,z+1/3
y+2/3,-x+y+1/3,-z+1/3
-x+y,-x,z
x-y,x,-z
-x+y+1/3,-x+2/3,z+2/3
x-y+1/3,x+2/3,-z+2/3
-x+y+2/3,-x+1/3,z+1/3
x-y+2/3,x+1/3,-z+1/3
-x+y,y,z+1/2
x-y,-y,-z+1/2
-x+y+1/3,y+2/3,z+7/6
x-y+1/3,-y+2/3,-z+7/6
-x+y+2/3,y+1/3,z+5/6
x-y+2/3,-y+1/3,-z+5/6
x,x-y,z+1/2
-x,-x+y,-z+1/2
x+1/3,x-y+2/3,z+7/6
-x+1/3,-x+y+2/3,-z+7/6
x+2/3,x-y+1/3,z+5/6
-x+2/3,-x+y+1/3,-z+5/6
-y,-x,z+1/2
y,x,-z+1/2
-y+1/3,-x+2/3,z+7/6
y+1/3,x+2/3,-z+7/6
-y+2/3,-x+1/3,z+5/6
y+2/3,x+1/3,-z+5/6

loop_
_atom_site_label
_atom_site_type_symbol
_atom_site_fract_x
_atom_site_fract_y
_atom_site_fract_z
_atom_site_U_iso_or_equiv
_atom_site_occupancy
_atom_site_adp_type
_atom_site_refinement_flags_posn
_atom_site_refinement_flags_adp
_atom_site_disorder_assembly
_atom_site_disorder_group
Zr1 Zr 0.3333 0.6667 0.542912(3) 0.0200 1.0000 Uani S T . .
Co1 Co 0.3333 0.6667 0.521568(4) 0.0236 1.0000 Uani S T . .
I1 I 0.3333 0.6667 0.50263(11) 0.044(2) 0.046(2) Uiso S . 1 2
P1 P 0.35927(6) 0.50042(6) 0.527448(4) 0.0240 1.0000 Uani . . . .
Si1 Si 0.3333 0.6667 0.570732(8) 0.0282 1.0000 Uani S T . .
O1 O 0.3333 0.6667 0.55802(2) 0.0269 1.0000 Uani S T . .
O2 O 0.3333 0.6667 0.49952(4) 0.0616(19) 0.954(2) Uiso S . 1 1
N1 N 0.33299(17) 0.48908(17) 0.540351(14) 0.0231 1.0000 Uani . . . .
C1 C 0.5042(2) 0.7410(3) 0.575365(19) 0.0359 1.0000 Uani . . . .
C2 C 0.3355(2) 0.4042(2) 0.548225(17) 0.0249 1.0000 Uani . . . .
C3 C 0.4473(2) 0.4473(2) 0.554399(18) 0.0293 1.0000 Uani . . . .
C4 C 0.5667(2) 0.5777(2) 0.552769(19) 0.0330 1.0000 Uani . . . .
C5 C 0.4476(3) 0.3695(2) 0.562411(18) 0.0339 1.0000 Uani . . . .
C6 C 0.3398(3) 0.2515(2) 0.564897(19) 0.0348 1.0000 Uani . . . .
C7 C 0.3424(3) 0.1723(3) 0.57396(2) 0.0458 1.0000 Uani . . . .
C8 C 0.2298(3) 0.2123(2) 0.558995(19) 0.0333 1.0000 Uani . . . .
C9 C 0.2244(2) 0.2848(2) 0.550655(18) 0.0290 1.0000 Uani . . . .
C10 C 0.0982(2) 0.2293(2) 0.54476(2) 0.0346 1.0000 Uani . . . .
C11 C 0.5299(2) 0.5393(2) 0.525354(18) 0.0279 1.0000 Uani . . . .
C12 C 0.5694(3) 0.4434(3) 0.52975(2) 0.0382 1.0000 Uani . . . .
C13 C 0.5748(2) 0.5710(3) 0.514147(19) 0.0361 1.0000 Uani . . . .
C14 C 0.2520(2) 0.3385(2) 0.521402(18) 0.0302 1.0000 Uani . . . .
C15 C 0.2709(3) 0.2260(2) 0.52507(2) 0.0390 1.0000 Uani . . . .
C16 C 0.2538(3) 0.3417(3) 0.509542(19) 0.0386 1.0000 Uani . . . .
C17 C 0.3333 0.6667 0.50772(5) 0.0405(12) 0.954(2) Uiso S . 1 1
H11 H 0.5114 0.7558 0.5829 0.0543 1.0000 Uiso R . . .
H13 H 0.5579 0.8237 0.5718 0.0540 1.0000 Uiso R . . .
H12 H 0.5386 0.6844 0.5738 0.0546 1.0000 Uiso R . . .
H43 H 0.6357 0.5872 0.5571 0.0495 1.0000 Uiso R . . .
H42 H 0.5509 0.6466 0.5542 0.0506 1.0000 Uiso R . . .
H41 H 0.5973 0.5874 0.5459 0.0500 1.0000 Uiso R . . .
H51 H 0.5233 0.3970 0.5662 0.0413 1.0000 Uiso R . . .
H73 H 0.2823 0.0819 0.5730 0.0687 1.0000 Uiso R . . .
H72 H 0.3202 0.1993 0.5803 0.0683 1.0000 Uiso R . . .
H71 H 0.4274 0.1841 0.5747 0.0686 1.0000 Uiso R . . .
H81 H 0.1544 0.1338 0.5607 0.0396 1.0000 Uiso R . . .
H102 H 0.0256 0.2042 0.5495 0.0514 1.0000 Uiso R . . .
H101 H 0.0999 0.2901 0.5398 0.0507 1.0000 Uiso R . . .
H103 H 0.0823 0.1519 0.5411 0.0518 1.0000 Uiso R . . .
H111 H 0.5782 0.6202 0.5293 0.0333 1.0000 Uiso R . . .
H122 H 0.5264 0.4055 0.5362 0.0560 1.0000 Uiso R . . .
H121 H 0.6610 0.4856 0.5310 0.0565 1.0000 Uiso R . . .
H123 H 0.5470 0.3745 0.5249 0.0560 1.0000 Uiso R . . .
H132 H 0.5455 0.6255 0.5112 0.0535 1.0000 Uiso R . . .
H131 H 0.6681 0.6147 0.5139 0.0535 1.0000 Uiso R . . .
H133 H 0.5396 0.4915 0.5101 0.0526 1.0000 Uiso R . . .
H141 H 0.1663 0.3190 0.5236 0.0351 1.0000 Uiso R . . .
H152 H 0.2846 0.2298 0.5324 0.0588 1.0000 Uiso R . . .
H151 H 0.3462 0.2313 0.5216 0.0588 1.0000 Uiso R . . .
H153 H 0.1941 0.1439 0.5234 0.0587 1.0000 Uiso R . . .
H162 H 0.2468 0.4147 0.5068 0.0574 1.0000 Uiso R . . .
H161 H 0.3339 0.3487 0.5070 0.0584 1.0000 Uiso R . . .
H163 H 0.1791 0.2613 0.5070 0.0572 1.0000 Uiso R . . .

loop_
_atom_site_aniso_label
_atom_site_aniso_U_11
_atom_site_aniso_U_22
_atom_site_aniso_U_33
_atom_site_aniso_U_23
_atom_site_aniso_U_13
_atom_site_aniso_U_12
Zr1 0.02017(11) 0.02017(11) 0.01977(17) 0.0000 0.0000 0.01009(6)
Co1 0.02459(16) 0.02459(16) 0.0217(3) 0.0000 0.0000 0.01230(8)
P1 0.0264(3) 0.0249(3) 0.0226(3) -0.0015(2) 0.0011(2) 0.0142(2)
Si1 0.0313(3) 0.0313(3) 0.0221(5) 0.0000 0.0000 0.01564(17)
O1 0.0269(8) 0.0269(8) 0.0268(14) 0.0000 0.0000 0.0135(4)
N1 0.0274(9) 0.0218(9) 0.0216(9) 0.0015(7) 0.0018(7) 0.0134(8)
C1 0.0360(13) 0.0393(14) 0.0316(12) 0.0025(11) -0.0039(10) 0.0183(11)
C2 0.0320(12) 0.0235(10) 0.0231(10) 0.0030(8) 0.0064(9) 0.0168(9)
C3 0.0331(12) 0.0294(12) 0.0290(12) 0.0024(10) 0.0042(10) 0.0182(10)
C4 0.0307(12) 0.0362(13) 0.0317(13) 0.0023(10) -0.0014(10) 0.0165(11)
C5 0.0401(14) 0.0412(14) 0.0275(12) 0.0028(10) 0.0019(10) 0.0257(12)
C6 0.0517(15) 0.0365(13) 0.0271(12) 0.0070(10) 0.0103(11) 0.0302(12)
C7 0.0694(19) 0.0465(16) 0.0350(13) 0.0141(13) 0.0121(13) 0.0391(16)
C8 0.0424(14) 0.0246(11) 0.0329(12) 0.0045(10) 0.0135(11) 0.0168(11)
C9 0.0339(12) 0.0248(11) 0.0294(12) -0.0001(9) 0.0073(10) 0.0156(10)
C10 0.0330(13) 0.0273(12) 0.0390(13) 0.0003(10) 0.0053(11) 0.0119(10)
C11 0.0304(11) 0.0309(11) 0.0270(12) 0.0019(9) 0.0043(9) 0.0187(10)
C12 0.0392(14) 0.0427(15) 0.0424(14) 0.0090(12) 0.0099(12) 0.0277(12)
C13 0.0355(13) 0.0445(14) 0.0324(13) 0.0063(11) 0.0078(11) 0.0231(12)
C14 0.0319(12) 0.0272(11) 0.0289(12) -0.0046(9) 0.0021(10) 0.0128(10)
C15 0.0498(16) 0.0308(13) 0.0391(14) -0.0043(11) 0.0020(12) 0.0220(12)
C16 0.0452(15) 0.0363(13) 0.0312(13) -0.0083(11) -0.0011(11) 0.0180(12)

loop_
_atom_type_symbol
_atom_type_scat_dispersion_real
_atom_type_scat_dispersion_imag
_atom_type_scat_Cromer_Mann_a1
_atom_type_scat_Cromer_Mann_b1
_atom_type_scat_Cromer_Mann_a2
_atom_type_scat_Cromer_Mann_b2
_atom_type_scat_Cromer_Mann_a3
_atom_type_scat_Cromer_Mann_b3
_atom_type_scat_Cromer_Mann_a4
_atom_type_scat_Cromer_Mann_b4
_atom_type_scat_Cromer_Mann_c
_atom_type_scat_source
C 0.0033 0.0016 2.3100 20.8439 1.0200 10.2075 1.5886 0.5687 0.8650 51.6512 0.2156 'International Tables Vol C 4.2.6.8 and 6.1.1.4'
H 0.0000 0.0000 0.4930 10.5109 0.3229 26.1257 0.1402 3.1424 0.0408 57.7998 0.0030 'International Tables Vol C 4.2.6.8 and 6.1.1.4'
N 0.0061 0.0033 12.2126 0.0057 3.1322 9.8933 2.0125 28.9975 1.1663 0.5826 -11.5290 'International Tables Vol C 4.2.6.8 and 6.1.1.4'
O 0.0106 0.0060 3.0485 13.2771 2.2868 5.7011 1.5463 0.3239 0.8670 32.9089 0.2508 'International Tables Vol C 4.2.6.8 and 6.1.1.4'
I -0.4742 1.8119 20.1472 4.3470 18.9949 0.3814 7.5138 27.7660 2.2735 66.8776 4.0712 'International Tables Vol C 4.2.6.8 and 6.1.1.4'
Si 0.0817 0.0704 6.2915 2.4386 3.0353 32.3337 1.9891 0.6785 1.5410 81.6937 1.1407 'International Tables Vol C 4.2.6.8 and 6.1.1.4'
P 0.1023 0.0942 6.4345 1.9067 4.1791 27.1570 1.7800 0.5260 1.4908 68.1645 1.1149 'International Tables Vol C 4.2.6.8 and 6.1.1.4'
Co 0.3494 0.9721 12.2841 4.2791 7.3409 0.2784 4.0034 13.5359 2.3488 71.1692 1.0118 'International Tables Vol C 4.2.6.8 and 6.1.1.4'
Zr -2.9673 0.5597 17.8765 1.2762 10.9480 11.9160 5.4173 0.1176 3.6572 87.6627 2.0693 'International Tables Vol C 4.2.6.8 and 6.1.1.4'

loop_
_geom_angle_atom_site_label_1
_geom_angle_site_symmetry_1
_geom_angle_atom_site_label_2
_geom_angle_atom_site_label_3
_geom_angle_site_symmetry_3
_geom_angle
_geom_angle_publ_flag
P1 7_665 Zr1 P1 13_565 78.593(19) yes
P1 7_665 Zr1 N1 13_565 99.99(5) yes
P1 13_565 Zr1 N1 13_565 34.65(5) yes
P1 7_665 Zr1 N1 7_665 34.65(5) yes
P1 13_565 Zr1 N1 7_665 109.34(5) yes
N1 13_565 Zr1 N1 7_665 117.63(3) yes
P1 7_665 Zr1 Co1 . 46.997(12) yes
P1 13_565 Zr1 Co1 . 46.997(12) yes
N1 13_565 Zr1 Co1 . 81.06(5) yes
N1 7_665 Zr1 Co1 . 81.06(5) yes
P1 7_665 Zr1 P1 . 78.593(19) yes
P1 13_565 Zr1 P1 . 78.593(19) yes
N1 13_565 Zr1 P1 . 109.34(5) yes
N1 7_665 Zr1 P1 . 99.99(5) yes
Co1 . Zr1 P1 . 46.997(12) yes
P1 7_665 Zr1 O1 . 133.003(12) yes
P1 13_565 Zr1 O1 . 133.003(12) yes
N1 13_565 Zr1 O1 . 98.94(5) yes
N1 7_665 Zr1 O1 . 98.94(5) yes
Co1 . Zr1 O1 . 179.994 yes
P1 7_665 Zr1 N1 . 109.34(5) yes
P1 13_565 Zr1 N1 . 99.99(5) yes
N1 13_565 Zr1 N1 . 117.63(3) yes
N1 7_665 Zr1 N1 . 117.63(3) yes
Co1 . Zr1 N1 . 81.06(5) yes
P1 . Zr1 O1 . 133.003(12) yes
P1 . Zr1 N1 . 34.65(5) yes
O1 . Zr1 N1 . 98.94(5) yes
P1 13_565 Co1 P1 7_665 109.416(19) yes
P1 13_565 Co1 Zr1 . 70.473(19) yes
P1 7_665 Co1 Zr1 . 70.473(19) yes
P1 13_565 Co1 P1 . 109.416(19) yes
P1 7_665 Co1 P1 . 109.416(19) yes
Zr1 . Co1 P1 . 70.473(19) yes
P1 13_565 Co1 C17 . 109.527(19) yes
P1 7_665 Co1 C17 . 109.527(19) yes
Zr1 . Co1 C17 . 179.994 yes
P1 . Co1 C17 . 109.527(19) yes
P1 13_565 Co1 P1 7_665 109.416(19) yes
P1 13_565 Co1 Zr1 . 70.473(19) yes
P1 7_665 Co1 Zr1 . 70.473(19) yes
P1 13_565 Co1 I1 . 109.527(19) yes
P1 7_665 Co1 I1 . 109.527(19) yes
Zr1 . Co1 I1 . 179.995 yes
P1 13_565 Co1 P1 . 109.416(19) yes
P1 7_665 Co1 P1 . 109.416(19) yes
Zr1 . Co1 P1 . 70.473(19) yes
I1 . Co1 P1 . 109.527(19) yes
Zr1 . P1 Co1 . 62.530(19) yes
Zr1 . P1 N1 . 45.82(6) yes
Co1 . P1 N1 . 107.42(6) yes
Zr1 . P1 C11 . 113.61(8) yes
Co1 . P1 C11 . 109.85(7) yes
N1 . P1 C11 . 107.36(10) yes
Zr1 . P1 C14 . 137.06(8) yes
Co1 . P1 C14 . 115.78(8) yes
N1 . P1 C14 . 109.15(10) yes
C11 . P1 C14 . 107.00(11) yes
C1 13_565 Si1 C1 7_665 110.14(8) yes
C1 13_565 Si1 O1 . 108.79(8) yes
C1 7_665 Si1 O1 . 108.79(8) yes
C1 13_565 Si1 C1 . 110.14(8) yes
C1 7_665 Si1 C1 . 110.14(8) yes
O1 . Si1 C1 . 108.79(8) yes
Si1 . O1 Zr1 . 179.994 yes
P1 . N1 Zr1 . 99.53(8) yes
P1 . N1 C2 . 133.19(14) yes
Zr1 . N1 C2 . 126.18(13) yes
Si1 . C1 H11 . 112.4 no
Si1 . C1 H13 . 109.5 no
H11 . C1 H13 . 109.3 no
Si1 . C1 H12 . 109.9 no
H11 . C1 H12 . 107.7 no
H13 . C1 H12 . 107.9 no
N1 . C2 C3 . 119.41(19) yes
N1 . C2 C9 . 121.6(2) yes
C3 . C2 C9 . 118.6(2) yes
C2 . C3 C4 . 121.9(2) yes
C2 . C3 C5 . 119.8(2) yes
C4 . C3 C5 . 118.3(2) yes
C3 . C4 H43 . 110.7 no
C3 . C4 H42 . 111.7 no
H43 . C4 H42 . 108.3 no
C3 . C4 H41 . 111.4 no
H43 . C4 H41 . 106.5 no
H42 . C4 H41 . 108.0 no
C3 . C5 C6 . 122.6(2) yes
C3 . C5 H51 . 118.9 no
C6 . C5 H51 . 118.4 no
C5 . C6 C7 . 121.0(2) yes
C5 . C6 C8 . 117.0(2) yes
C7 . C6 C8 . 122.0(2) yes
C6 . C7 H73 . 111.5 no
C6 . C7 H72 . 111.0 no
H73 . C7 H72 . 107.9 no
C6 . C7 H71 . 109.8 no
H73 . C7 H71 . 108.7 no
H72 . C7 H71 . 107.9 no
C6 . C8 C9 . 123.1(2) yes
C6 . C8 H81 . 118.6 no
C9 . C8 H81 . 118.3 no
C2 . C9 C8 . 118.9(2) yes
C2 . C9 C10 . 123.7(2) yes
C8 . C9 C10 . 117.5(2) yes
C9 . C10 H102 . 110.4 no
C9 . C10 H101 . 111.6 no
H102 . C10 H101 . 109.5 no
C9 . C10 H103 . 110.2 no
H102 . C10 H103 . 107.3 no
H101 . C10 H103 . 107.8 no
P1 . C11 C12 . 117.33(17) yes
P1 . C11 C13 . 113.73(17) yes
C12 . C11 C13 . 109.62(19) yes
P1 . C11 H111 . 101.5 no
C12 . C11 H111 . 106.9 no
C13 . C11 H111 . 106.7 no
C11 . C12 H122 . 112.3 no
C11 . C12 H121 . 111.1 no
H122 . C12 H121 . 107.6 no
C11 . C12 H123 . 109.5 no
H122 . C12 H123 . 108.1 no
H121 . C12 H123 . 108.2 no
C11 . C13 H132 . 110.5 no
C11 . C13 H131 . 109.1 no
H132 . C13 H131 . 109.5 no
C11 . C13 H133 . 110.0 no
H132 . C13 H133 . 108.4 no
H131 . C13 H133 . 109.3 no
P1 . C14 C15 . 116.44(17) yes
P1 . C14 C16 . 113.57(16) yes
C15 . C14 C16 . 108.89(19) yes
P1 . C14 H141 . 102.7 no
C15 . C14 H141 . 107.2 no
C16 . C14 H141 . 107.4 no
C14 . C15 H152 . 111.1 no
C14 . C15 H151 . 109.2 no
H152 . C15 H151 . 109.0 no
C14 . C15 H153 . 109.5 no
H152 . C15 H153 . 108.6 no
H151 . C15 H153 . 109.5 no
C14 . C16 H162 . 112.2 no
C14 . C16 H161 . 109.8 no
H162 . C16 H161 . 108.5 no
C14 . C16 H163 . 108.4 no
H162 . C16 H163 . 107.8 no
H161 . C16 H163 . 110.1 no
Co1 . C17 O2 . 179.989 yes

loop_
_geom_bond_atom_site_label_1
_geom_bond_atom_site_label_2
_geom_bond_site_symmetry_2
_geom_bond_distance
_geom_bond_publ_flag
Zr1 P1 7_665 2.9335(6) yes
Zr1 P1 13_565 2.9335(6) yes
Zr1 N1 13_565 2.1331(17) yes
Zr1 N1 7_665 2.1331(17) yes
Zr1 Co1 . 2.7616(6) yes
Zr1 P1 . 2.9335(6) yes
Zr1 O1 . 1.955(3) yes
Zr1 N1 . 2.1331(17) yes
Co1 P1 13_565 2.2762(6) yes
Co1 P1 7_665 2.2762(6) yes
Co1 P1 . 2.2762(6) yes
Co1 C17 . 1.792(7) yes
Co1 P1 13_565 2.2762(6) yes
Co1 P1 7_665 2.2762(6) yes
Co1 I1 . 2.451(14) yes
Co1 P1 . 2.2762(6) yes
P1 N1 . 1.6913(19) yes
P1 C11 . 1.860(2) yes
P1 C14 . 1.866(2) yes
Si1 C1 13_565 1.861(2) yes
Si1 C1 7_665 1.861(2) yes
Si1 O1 . 1.645(3) yes
Si1 C1 . 1.861(2) yes
O2 C17 . 1.061(8) yes
N1 C2 . 1.444(3) yes
C1 H11 . 0.983 no
C1 H13 . 0.978 no
C1 H12 . 0.968 no
C2 C3 . 1.408(3) yes
C2 C9 . 1.407(3) yes
C3 C4 . 1.502(3) yes
C3 C5 . 1.390(3) yes
C4 H43 . 0.951 no
C4 H42 . 0.946 no
C4 H41 . 0.947 no
C5 C6 . 1.383(3) yes
C5 H51 . 0.929 no
C6 C7 . 1.513(3) yes
C6 C8 . 1.379(4) yes
C7 H73 . 0.954 no
C7 H72 . 0.964 no
C7 H71 . 0.953 no
C8 C9 . 1.402(3) yes
C8 H81 . 0.940 no
C9 C10 . 1.508(3) yes
C10 H102 . 0.975 no
C10 H101 . 0.959 no
C10 H103 . 0.967 no
C11 C12 . 1.541(3) yes
C11 C13 . 1.526(3) yes
C11 H111 . 0.978 no
C12 H122 . 0.962 no
C12 H121 . 0.957 no
C12 H123 . 0.956 no
C13 H132 . 0.957 no
C13 H131 . 0.961 no
C13 H133 . 0.971 no
C14 C15 . 1.537(3) yes
C14 C16 . 1.535(3) yes
C14 H141 . 0.966 no
C15 H152 . 0.963 no
C15 H151 . 0.975 no
C15 H153 . 0.970 no
C16 H162 . 0.978 no
C16 H161 . 0.969 no
C16 H163 . 0.979 no
